data_4085153
loop_
_publ_author_name
'Fecker, Ann Christin'
'Cr\(aciun, Bogdan-Florin'
'Schweyen, Peter'
'Freytag, Matthias'
'Jones, Peter G.'
'Walter, Marc D.'

_publ_section_title
;
 Synthesis and Characterization of N-Donor-Functionalized Enantiomerically
 Pure Pentadienyl Ligands Derived from (1R)-(&#x2212;)-Myrtenal
;
_journal_issue 1
_journal_name_full Organometallics
_journal_page_first 146
_journal_paper_doi 10.1021/om501024j
_journal_volume 34
_journal_year 2015
_chemical_absolute_configuration ad
_chemical_formula_sum 'C36 H64 N2 Si2 V'
_chemical_formula_weight 632.01
_chemical_name_systematic
; 
 ? 
;
_space_group_IT_number 5
_symmetry_cell_setting monoclinic
_symmetry_space_group_name_Hall 'C 2y'
_symmetry_space_group_name_H-M 'C 1 2 1'
_atom_sites_solution_hydrogens geom
_atom_sites_solution_primary direct
_atom_sites_solution_secondary difmap
_audit_creation_method SHELXL-97
_cell_angle_alpha 90.00
_cell_angle_beta 112.341(2)
_cell_angle_gamma 90.00
_cell_formula_units_Z 4
_cell_length_a 21.1726(4)
_cell_length_b 10.8238(2)
_cell_length_c 17.2399(3)
_cell_measurement_reflns_used 62936
_cell_measurement_temperature 100(2)
_cell_measurement_theta_max 76.8770
_cell_measurement_theta_min 4.3160
_cell_volume 3654.28(13)
_computing_cell_refinement
; 
CrysAlisPro, Agilent Technologies, 
Version 1.171.36.28 (release 01-02-2013 CrysAlis171 .NET) 
(compiled Feb  1 2013,16:14:44) 
;
_computing_data_collection
; 
CrysAlisPro, Agilent Technologies, 
Version 1.171.36.28 (release 01-02-2013 CrysAlis171 .NET) 
(compiled Feb  1 2013,16:14:44) 
;
_computing_data_reduction
; 
CrysAlisPro, Agilent Technologies, 
Version 1.171.36.28 (release 01-02-2013 CrysAlis171 .NET) 
(compiled Feb  1 2013,16:14:44) 
;
_computing_molecular_graphics 'Bruker XP'
_computing_publication_material SHELXL-97
_computing_structure_refinement 'SHELXL-97 (Sheldrick, 1997)'
_computing_structure_solution 'SHELXS-97 (Sheldrick, 1990)'
_diffrn_ambient_temperature 100(2)
_diffrn_detector_area_resol_mean 10.3543
_diffrn_measured_fraction_theta_full 0.999
_diffrn_measured_fraction_theta_max 0.999
_diffrn_measurement_device_type 'Oxford Diffraction Xcalibur, Atlas, Nova'
_diffrn_measurement_method '\w scans'
_diffrn_radiation_monochromator mirror
_diffrn_radiation_source 'Nova (Cu) X-ray Source'
_diffrn_radiation_type 'Cu K\a'
_diffrn_radiation_wavelength 1.54184
_diffrn_reflns_av_R_equivalents 0.0434
_diffrn_reflns_av_sigmaI/netI 0.0184
_diffrn_reflns_limit_h_max 26
_diffrn_reflns_limit_h_min -26
_diffrn_reflns_limit_k_max 12
_diffrn_reflns_limit_k_min -13
_diffrn_reflns_limit_l_max 21
_diffrn_reflns_limit_l_min -21
_diffrn_reflns_number 84805
_diffrn_reflns_theta_full 75.00
_diffrn_reflns_theta_max 77.03
_diffrn_reflns_theta_min 4.31
_exptl_absorpt_coefficient_mu 3.072
_exptl_absorpt_correction_T_max 1.00000
_exptl_absorpt_correction_T_min 0.13609
_exptl_absorpt_correction_type multi-scan
_exptl_absorpt_process_details
; 
CrysAlisPro, Agilent Technologies, 
Version 1.171.36.28 (release 01-02-2013 CrysAlis171 .NET) 
(compiled Feb  1 2013,16:14:44) 
;
_exptl_crystal_colour 'dark oliv'
_exptl_crystal_density_diffrn 1.149
_exptl_crystal_density_method 'not measured'
_exptl_crystal_description irregular
_exptl_crystal_F_000 1380
_exptl_crystal_size_max 0.25
_exptl_crystal_size_mid 0.10
_exptl_crystal_size_min 0.03
_refine_diff_density_max 0.188
_refine_diff_density_min -0.383
_refine_diff_density_rms 0.043
_refine_ls_abs_structure_details 'Flack H D (1983), Acta Cryst. A39, 876-881'
_refine_ls_abs_structure_Flack 0.003(3)
_refine_ls_extinction_method none
_refine_ls_goodness_of_fit_ref 1.021
_refine_ls_hydrogen_treatment mixed
_refine_ls_matrix_type full
_refine_ls_number_parameters 415
_refine_ls_number_reflns 7473
_refine_ls_number_restraints 1
_refine_ls_restrained_S_all 1.020
_refine_ls_R_factor_all 0.0253
_refine_ls_R_factor_gt 0.0251
_refine_ls_shift/su_max 0.001
_refine_ls_shift/su_mean 0.000
_refine_ls_structure_factor_coef Fsqd
_refine_ls_weighting_details 'calc w=1/[\s^2^(Fo^2^)+(0.0394P)^2^+2.1756P] where P=(Fo^2^+2Fc^2^)/3'
_refine_ls_weighting_scheme calc
_refine_ls_wR_factor_gt 0.0646
_refine_ls_wR_factor_ref 0.0648
_reflns_number_gt 7420
_reflns_number_total 7473
_reflns_threshold_expression >2sigma(I)
_cod_data_source_file om501024j_si_002.cif
_cod_data_source_block ann43
_cod_depositor_comments 'Adding full bibliography for 4085149--4085163.cif.'
_cod_original_cell_volume 3654.27(12)
_cod_original_sg_symbol_H-M 'C 2'
_cod_database_code 4085153

loop_
_symmetry_equiv_pos_as_xyz
'x, y, z'
'-x, y, -z'
'x+1/2, y+1/2, z'
'-x+1/2, y+1/2, -z'

loop_
_atom_site_label
_atom_site_type_symbol
_atom_site_fract_x
_atom_site_fract_y
_atom_site_fract_z
_atom_site_U_iso_or_equiv
_atom_site_adp_type
_atom_site_occupancy
_atom_site_symmetry_multiplicity
_atom_site_calc_flag
_atom_site_refinement_flags
V' V 1.0000 0.58290(3) 0.5000 0.01123(7) Uani 1 2 d S
Si' Si 0.915715(18) 0.86029(4) 0.55503(2) 0.01469(8) Uani 1 1 d .
N' N 0.84721(6) 0.83870(13) 0.58498(8) 0.0187(3) Uani 1 1 d .
C1' C 0.91849(7) 0.72429(14) 0.49029(9) 0.0147(3) Uani 1 1 d .
H1' H 0.9049(10) 0.741(2) 0.4305(13) 0.024(5) Uiso 1 1 d .
C2' C 0.90192(7) 0.60859(14) 0.51573(9) 0.0148(3) Uani 1 1 d .
H2' H 0.8978(9) 0.6057(19) 0.5697(11) 0.018(4) Uiso 1 1 d .
C3' C 0.89806(7) 0.49120(14) 0.47844(9) 0.0144(3) Uani 1 1 d .
H3' H 0.8874(9) 0.4246(18) 0.5069(11) 0.013(4) Uiso 1 1 d .
C4' C 0.91723(7) 0.45542(14) 0.41134(8) 0.0140(3) Uani 1 1 d .
H5' H 0.9337(10) 0.624(2) 0.3589(12) 0.023(5) Uiso 1 1 d .
C5' C 0.94568(7) 0.53342(15) 0.36735(9) 0.0147(3) Uani 1 1 d .
C6' C 0.96383(8) 0.47662(15) 0.29770(9) 0.0190(3) Uani 1 1 d .
H6'1 H 1.0129 0.4905 0.3098 0.023 Uiso 1 1 calc R
H6'2 H 0.9371 0.5177 0.2439 0.023 Uiso 1 1 calc R
C7' C 0.94892(8) 0.33760(15) 0.28966(9) 0.0206(3) Uani 1 1 d .
H7' H 0.9599 0.2943 0.2451 0.025 Uiso 1 1 calc R
C8' C 0.97952(8) 0.27847(15) 0.37792(9) 0.0190(3) Uani 1 1 d .
H8'1 H 0.9855 0.1878 0.3776 0.023 Uiso 1 1 calc R
H8'2 H 1.0215 0.3195 0.4166 0.023 Uiso 1 1 calc R
C9' C 0.91338(7) 0.31979(14) 0.38860(9) 0.0165(3) Uani 1 1 d .
H9' H 0.8961 0.2634 0.4220 0.020 Uiso 1 1 calc R
C10' C 0.87668(8) 0.30966(16) 0.29027(9) 0.0204(3) Uani 1 1 d .
C11' C 0.81768(8) 0.39651(17) 0.24473(10) 0.0274(4) Uani 1 1 d .
H11A H 0.8063 0.3910 0.1842 0.041 Uiso 1 1 calc R
H11B H 0.8309 0.4815 0.2635 0.041 Uiso 1 1 calc R
H11C H 0.7778 0.3730 0.2571 0.041 Uiso 1 1 calc R
C12' C 0.85389(10) 0.17735(18) 0.26165(11) 0.0307(4) Uani 1 1 d .
H12A H 0.8139 0.1568 0.2746 0.046 Uiso 1 1 calc R
H12B H 0.8911 0.1199 0.2910 0.046 Uiso 1 1 calc R
H12C H 0.8421 0.1707 0.2011 0.046 Uiso 1 1 calc R
C13' C 0.90471(8) 1.00165(16) 0.48871(11) 0.0228(3) Uani 1 1 d .
H13A H 0.8607 0.9977 0.4412 0.034 Uiso 1 1 calc R
H13B H 0.9417 1.0060 0.4678 0.034 Uiso 1 1 calc R
H13C H 0.9060 1.0752 0.5224 0.034 Uiso 1 1 calc R
C14' C 0.99373(8) 0.87582(17) 0.65334(10) 0.0242(3) Uani 1 1 d .
H14A H 0.9889 0.9479 0.6851 0.036 Uiso 1 1 calc R
H14B H 1.0339 0.8865 0.6389 0.036 Uiso 1 1 calc R
H14C H 0.9993 0.8012 0.6875 0.036 Uiso 1 1 calc R
C15' C 0.84650(8) 0.87267(17) 0.66686(9) 0.0225(3) Uani 1 1 d .
H15A H 0.8936 0.8666 0.7093 0.027 Uiso 1 1 calc R
H15B H 0.8181 0.8121 0.6821 0.027 Uiso 1 1 calc R
C16' C 0.81951(14) 1.0010(2) 0.67053(14) 0.0444(5) Uani 1 1 d .
H16A H 0.8468 1.0618 0.6548 0.067 Uiso 1 1 calc R
H16B H 0.8225 1.0180 0.7276 0.067 Uiso 1 1 calc R
H16C H 0.7718 1.0063 0.6315 0.067 Uiso 1 1 calc R
C17' C 0.77964(8) 0.82471(16) 0.51813(10) 0.0208(3) Uani 1 1 d .
H17A H 0.7853 0.8118 0.4643 0.025 Uiso 1 1 calc R
H17B H 0.7538 0.9024 0.5134 0.025 Uiso 1 1 calc R
C18' C 0.73814(9) 0.71842(19) 0.53178(13) 0.0324(4) Uani 1 1 d .
H18A H 0.7641 0.6414 0.5389 0.049 Uiso 1 1 calc R
H18B H 0.6951 0.7110 0.4831 0.049 Uiso 1 1 calc R
H18C H 0.7284 0.7342 0.5821 0.049 Uiso 1 1 calc R
V V 0.5000 0.64149(3) 0.0000 0.01059(7) Uani 1 2 d S
Si Si 0.405351(18) 0.36243(4) 0.03127(2) 0.01283(8) Uani 1 1 d .
N N 0.33653(6) 0.37790(12) 0.06097(7) 0.0148(2) Uani 1 1 d .
C1 C 0.46283(7) 0.49906(14) 0.06923(9) 0.0133(3) Uani 1 1 d .
H1 H 0.5097(10) 0.4832(19) 0.1129(13) 0.022(5) Uiso 1 1 d .
C2 C 0.43223(7) 0.61483(14) 0.06953(8) 0.0138(3) Uani 1 1 d .
H2 H 0.3819(9) 0.6170(18) 0.0416(11) 0.013(4) Uiso 1 1 d .
C3 C 0.46336(7) 0.73211(14) 0.09427(8) 0.0128(3) Uani 1 1 d .
H3 H 0.4316(9) 0.8007(18) 0.0866(11) 0.015(4) Uiso 1 1 d .
C4 C 0.53267(7) 0.76748(13) 0.11650(8) 0.0122(3) Uani 1 1 d .
C5 C 0.58597(7) 0.68914(14) 0.11667(8) 0.0135(3) Uani 1 1 d .
H5 H 0.5852(9) 0.599(2) 0.1313(11) 0.018(4) Uiso 1 1 d .
C6 C 0.65649(7) 0.74521(14) 0.13813(9) 0.0165(3) Uani 1 1 d .
H6A H 0.6721 0.7290 0.0918 0.020 Uiso 1 1 calc R
H6B H 0.6891 0.7053 0.1893 0.020 Uiso 1 1 calc R
C7 C 0.65612(7) 0.88456(15) 0.15258(9) 0.0176(3) Uani 1 1 d .
H7 H 0.7009 0.9271 0.1653 0.021 Uiso 1 1 calc R
C8 C 0.59448(8) 0.94318(15) 0.08112(9) 0.0177(3) Uani 1 1 d .
H8A H 0.5818 0.9010 0.0263 0.021 Uiso 1 1 calc R
H8B H 0.5980 1.0337 0.0755 0.021 Uiso 1 1 calc R
C9 C 0.55133(7) 0.90353(14) 0.13246(9) 0.0147(3) Uani 1 1 d .
H9 H 0.5132 0.9604 0.1294 0.018 Uiso 1 1 calc R
C10 C 0.61909(7) 0.91615(15) 0.21324(9) 0.0161(3) Uani 1 1 d .
C11 C 0.63278(8) 1.05013(16) 0.24410(10) 0.0223(3) Uani 1 1 d .
H11D H 0.6003 1.0741 0.2695 0.034 Uiso 1 1 calc R
H11E H 0.6273 1.1047 0.1966 0.034 Uiso 1 1 calc R
H11F H 0.6794 1.0572 0.2859 0.034 Uiso 1 1 calc R
C12 C 0.63072(8) 0.83207(15) 0.28813(9) 0.0201(3) Uani 1 1 d .
H12D H 0.6790 0.8347 0.3256 0.030 Uiso 1 1 calc R
H12E H 0.6181 0.7472 0.2685 0.030 Uiso 1 1 calc R
H12F H 0.6025 0.8601 0.3185 0.030 Uiso 1 1 calc R
C13 C 0.36933(7) 0.34635(16) -0.08560(9) 0.0192(3) Uani 1 1 d .
H13D H 0.3405 0.2724 -0.1015 0.029 Uiso 1 1 calc R
H13E H 0.4067 0.3388 -0.1056 0.029 Uiso 1 1 calc R
H13F H 0.3419 0.4194 -0.1109 0.029 Uiso 1 1 calc R
C14 C 0.45590(7) 0.22172(15) 0.08182(10) 0.0198(3) Uani 1 1 d .
H14D H 0.4744 0.2318 0.1429 0.030 Uiso 1 1 calc R
H14E H 0.4936 0.2110 0.0626 0.030 Uiso 1 1 calc R
H14F H 0.4262 0.1489 0.0664 0.030 Uiso 1 1 calc R
C15 C 0.26452(7) 0.37362(16) 0.00591(9) 0.0177(3) Uani 1 1 d .
H15C H 0.2397 0.3231 0.0330 0.021 Uiso 1 1 calc R
H15D H 0.2602 0.3320 -0.0470 0.021 Uiso 1 1 calc R
C16 C 0.23080(9) 0.50053(19) -0.01484(12) 0.0316(4) Uani 1 1 d .
H16D H 0.2378 0.5450 0.0373 0.047 Uiso 1 1 calc R
H16E H 0.1818 0.4905 -0.0472 0.047 Uiso 1 1 calc R
H16F H 0.2512 0.5476 -0.0480 0.047 Uiso 1 1 calc R
C17 C 0.34858(7) 0.39365(15) 0.14982(9) 0.0178(3) Uani 1 1 d .
H17C H 0.3158 0.4552 0.1549 0.021 Uiso 1 1 calc R
H17D H 0.3951 0.4272 0.1792 0.021 Uiso 1 1 calc R
C18 C 0.34162(8) 0.27494(17) 0.19331(10) 0.0226(3) Uani 1 1 d .
H18D H 0.2965 0.2387 0.1631 0.034 Uiso 1 1 calc R
H18E H 0.3468 0.2934 0.2511 0.034 Uiso 1 1 calc R
H18F H 0.3771 0.2163 0.1938 0.034 Uiso 1 1 calc R

loop_
_atom_site_aniso_label
_atom_site_aniso_U_11
_atom_site_aniso_U_22
_atom_site_aniso_U_33
_atom_site_aniso_U_23
_atom_site_aniso_U_13
_atom_site_aniso_U_12
V' 0.01058(14) 0.01162(17) 0.01178(14) 0.000 0.00457(12) 0.000
Si' 0.01172(16) 0.0145(2) 0.01670(17) -0.00228(16) 0.00412(13) 0.00050(15)
N' 0.0154(6) 0.0236(8) 0.0171(6) -0.0053(5) 0.0062(5) -0.0004(5)
C1' 0.0128(6) 0.0157(7) 0.0156(7) -0.0006(5) 0.0052(5) 0.0027(5)
C2' 0.0108(6) 0.0194(8) 0.0150(6) -0.0013(5) 0.0057(5) 0.0006(5)
C3' 0.0116(6) 0.0154(7) 0.0160(6) 0.0001(5) 0.0051(5) -0.0012(5)
C4' 0.0107(6) 0.0154(7) 0.0134(6) -0.0012(5) 0.0017(5) -0.0008(5)
C5' 0.0152(6) 0.0166(7) 0.0110(6) -0.0006(5) 0.0037(5) 0.0006(5)
C6' 0.0235(7) 0.0201(8) 0.0158(7) -0.0002(6) 0.0102(6) 0.0010(6)
C7' 0.0261(8) 0.0198(8) 0.0167(6) -0.0029(6) 0.0090(6) 0.0015(6)
C8' 0.0204(7) 0.0168(8) 0.0193(7) -0.0035(6) 0.0069(6) 0.0017(6)
C9' 0.0189(7) 0.0149(7) 0.0147(6) -0.0013(5) 0.0051(5) -0.0012(5)
C10' 0.0221(7) 0.0198(8) 0.0159(7) -0.0044(6) 0.0034(6) -0.0028(6)
C11' 0.0240(8) 0.0303(10) 0.0209(7) -0.0034(6) 0.0005(6) 0.0001(7)
C12' 0.0362(9) 0.0258(10) 0.0258(8) -0.0118(7) 0.0070(7) -0.0065(7)
C13' 0.0212(7) 0.0174(8) 0.0303(8) 0.0008(6) 0.0106(6) 0.0008(6)
C14' 0.0170(7) 0.0282(9) 0.0235(7) -0.0054(7) 0.0032(6) 0.0002(6)
C15' 0.0263(7) 0.0244(9) 0.0201(7) -0.0046(6) 0.0126(6) -0.0029(7)
C16' 0.0812(17) 0.0238(10) 0.0435(11) -0.0109(8) 0.0409(12) -0.0027(10)
C17' 0.0146(7) 0.0246(9) 0.0230(7) -0.0049(6) 0.0069(6) -0.0012(6)
C18' 0.0215(8) 0.0326(11) 0.0426(10) -0.0053(8) 0.0117(7) -0.0082(7)
V 0.00949(14) 0.01154(17) 0.01147(14) 0.000 0.00481(11) 0.000
Si 0.01089(16) 0.01335(19) 0.01453(16) -0.00033(15) 0.00514(13) -0.00103(14)
N 0.0113(5) 0.0185(7) 0.0139(5) -0.0008(5) 0.0042(4) -0.0017(5)
C1 0.0125(6) 0.0140(7) 0.0148(6) 0.0020(5) 0.0067(5) -0.0016(5)
C2 0.0124(6) 0.0183(8) 0.0136(6) 0.0000(5) 0.0083(5) -0.0012(5)
C3 0.0140(6) 0.0141(7) 0.0129(6) -0.0014(5) 0.0080(5) 0.0008(5)
C4 0.0143(6) 0.0128(7) 0.0095(6) -0.0012(5) 0.0045(5) -0.0009(5)
C5 0.0109(6) 0.0157(7) 0.0131(6) -0.0010(5) 0.0036(5) -0.0021(5)
C6 0.0125(6) 0.0176(8) 0.0202(7) -0.0013(5) 0.0072(5) -0.0027(5)
C7 0.0143(6) 0.0199(8) 0.0191(6) -0.0015(6) 0.0069(5) -0.0050(5)
C8 0.0221(7) 0.0155(7) 0.0164(6) 0.0002(5) 0.0083(6) -0.0047(6)
C9 0.0156(6) 0.0132(7) 0.0155(6) 0.0005(5) 0.0060(5) -0.0008(5)
C10 0.0168(7) 0.0153(8) 0.0153(6) -0.0028(6) 0.0051(5) -0.0039(6)
C11 0.0249(8) 0.0198(9) 0.0221(7) -0.0050(6) 0.0086(6) -0.0076(6)
C12 0.0199(7) 0.0223(8) 0.0162(6) -0.0001(6) 0.0046(6) -0.0010(6)
C13 0.0161(6) 0.0231(8) 0.0192(6) -0.0028(6) 0.0075(5) -0.0036(6)
C14 0.0161(7) 0.0181(8) 0.0255(8) 0.0011(6) 0.0085(6) 0.0001(6)
C15 0.0100(6) 0.0241(8) 0.0178(6) 0.0027(6) 0.0039(5) -0.0008(6)
C16 0.0255(8) 0.0348(11) 0.0318(9) 0.0073(7) 0.0077(7) 0.0127(7)
C17 0.0150(6) 0.0229(8) 0.0162(6) -0.0033(5) 0.0066(5) -0.0038(6)
C18 0.0171(7) 0.0305(9) 0.0197(7) 0.0046(6) 0.0064(6) -0.0023(6)

loop_
_atom_type_symbol
_atom_type_description
_atom_type_scat_dispersion_real
_atom_type_scat_dispersion_imag
_atom_type_scat_source
C C 0.0181 0.0091 'International Tables Vol C Tables 4.2.6.8 and 6.1.1.4'
H H 0.0000 0.0000 'International Tables Vol C Tables 4.2.6.8 and 6.1.1.4'
N N 0.0311 0.0180 'International Tables Vol C Tables 4.2.6.8 and 6.1.1.4'
Si Si 0.2541 0.3302 'International Tables Vol C Tables 4.2.6.8 and 6.1.1.4'
V V 0.0687 2.1097 'International Tables Vol C Tables 4.2.6.8 and 6.1.1.4'

loop_
_geom_angle_atom_site_label_1
_geom_angle_atom_site_label_2
_geom_angle_atom_site_label_3
_geom_angle
_geom_angle_site_symmetry_1
_geom_angle_site_symmetry_3
C5' V' C5' 151.82(8) 2_756 .
C5' V' C2' 90.79(5) 2_756 2_756
C5' V' C2' 92.71(5) . 2_756
C5' V' C2' 92.71(5) 2_756 .
C5' V' C2' 90.79(5) . .
C2' V' C2' 165.56(8) 2_756 .
C5' V' C1' 90.29(5) 2_756 2_756
C5' V' C1' 108.90(5) . 2_756
C2' V' C1' 36.82(5) 2_756 2_756
C2' V' C1' 129.10(6) . 2_756
C5' V' C1' 108.90(5) 2_756 .
C5' V' C1' 90.29(5) . .
C2' V' C1' 129.10(6) 2_756 .
C2' V' C1' 36.82(5) . .
C1' V' C1' 94.97(8) 2_756 .
C5' V' C3' 98.76(5) 2_756 .
C5' V' C3' 68.60(5) . .
C2' V' C3' 155.76(6) 2_756 .
C2' V' C3' 36.67(5) . .
C1' V' C3' 162.98(6) 2_756 .
C1' V' C3' 68.51(5) . .
C5' V' C3' 68.60(5) 2_756 2_756
C5' V' C3' 98.76(5) . 2_756
C2' V' C3' 36.67(5) 2_756 2_756
C2' V' C3' 155.76(6) . 2_756
C1' V' C3' 68.51(5) 2_756 2_756
C1' V' C3' 162.99(6) . 2_756
C3' V' C3' 128.24(8) . 2_756
C5' V' C4' 120.71(6) 2_756 .
C5' V' C4' 36.56(5) . .
C2' V' C4' 120.56(5) 2_756 .
C2' V' C4' 69.06(5) . .
C1' V' C4' 145.33(5) 2_756 .
C1' V' C4' 89.40(5) . .
C3' V' C4' 36.13(5) . .
C3' V' C4' 106.45(5) 2_756 .
C5' V' C4' 36.56(5) 2_756 2_756
C5' V' C4' 120.71(6) . 2_756
C2' V' C4' 69.06(5) 2_756 2_756
C2' V' C4' 120.56(5) . 2_756
C1' V' C4' 89.40(5) 2_756 2_756
C1' V' C4' 145.33(5) . 2_756
C3' V' C4' 106.45(5) . 2_756
C3' V' C4' 36.13(5) 2_756 2_756
C4' V' C4' 106.15(8) . 2_756
N' Si' C1' 107.05(7) . .
N' Si' C13' 111.66(7) . .
C1' Si' C13' 107.78(7) . .
N' Si' C14' 107.06(7) . .
C1' Si' C14' 113.32(7) . .
C13' Si' C14' 110.00(8) . .
C17' N' C15' 114.81(12) . .
C17' N' Si' 117.27(10) . .
C15' N' Si' 124.81(10) . .
C2' C1' Si' 116.50(10) . .
C2' C1' V' 69.55(8) . .
Si' C1' V' 133.38(7) . .
C3' C2' C1' 129.32(12) . .
C3' C2' V' 74.07(8) . .
C1' C2' V' 73.63(8) . .
C2' C3' C4' 129.21(13) . .
C2' C3' V' 69.26(8) . .
C4' C3' V' 72.80(8) . .
C5' C4' C3' 125.96(14) . .
C5' C4' C9' 115.62(12) . .
C3' C4' C9' 118.18(13) . .
C5' C4' V' 67.99(8) . .
C3' C4' V' 71.07(8) . .
C9' C4' V' 135.03(10) . .
C4' C5' C6' 117.95(14) . .
C4' C5' V' 75.44(8) . .
C6' C5' V' 136.82(10) . .
C5' C6' C7' 111.26(12) . .
C6' C7' C8' 108.80(12) . .
C6' C7' C10' 110.96(13) . .
C8' C7' C10' 87.62(11) . .
C9' C8' C7' 86.43(11) . .
C4' C9' C8' 110.44(12) . .
C4' C9' C10' 107.57(12) . .
C8' C9' C10' 87.15(11) . .
C11' C10' C12' 108.36(14) . .
C11' C10' C7' 119.38(14) . .
C12' C10' C7' 111.60(14) . .
C11' C10' C9' 118.94(13) . .
C12' C10' C9' 112.17(14) . .
C7' C10' C9' 84.85(11) . .
N' C15' C16' 114.42(15) . .
N' C17' C18' 113.95(14) . .
C5 V C5 152.89(8) . 2_655
C5 V C2 92.54(5) . 2_655
C5 V C2 90.97(5) 2_655 2_655
C5 V C2 90.97(5) . .
C5 V C2 92.54(5) 2_655 .
C2 V C2 165.00(8) 2_655 .
C5 V C1 107.98(5) . 2_655
C5 V C1 90.59(5) 2_655 2_655
C2 V C1 36.73(5) 2_655 2_655
C2 V C1 128.60(6) . 2_655
C5 V C1 90.59(5) . .
C5 V C1 107.98(5) 2_655 .
C2 V C1 128.60(6) 2_655 .
C2 V C1 36.73(5) . .
C1 V C1 94.26(7) 2_655 .
C5 V C3 68.52(5) . .
C5 V C3 99.43(5) 2_655 .
C2 V C3 155.87(5) 2_655 .
C2 V C3 36.88(5) . .
C1 V C3 162.13(5) 2_655 .
C1 V C3 68.63(5) . .
C5 V C3 99.43(5) . 2_655
C5 V C3 68.52(5) 2_655 2_655
C2 V C3 36.88(5) 2_655 2_655
C2 V C3 155.87(5) . 2_655
C1 V C3 68.63(5) 2_655 2_655
C1 V C3 162.13(5) . 2_655
C3 V C3 128.85(7) . 2_655
C5 V C4 36.40(5) . .
C5 V C4 121.85(5) 2_655 .
C2 V C4 120.53(5) 2_655 .
C2 V C4 69.30(5) . .
C1 V C4 144.29(5) 2_655 .
C1 V C4 89.59(5) . .
C3 V C4 36.16(5) . .
C3 V C4 107.26(5) 2_655 .
C5 V C4 121.85(5) . 2_655
C5 V C4 36.40(5) 2_655 2_655
C2 V C4 69.30(5) 2_655 2_655
C2 V C4 120.53(5) . 2_655
C1 V C4 89.59(5) 2_655 2_655
C1 V C4 144.29(5) . 2_655
C3 V C4 107.26(5) . 2_655
C3 V C4 36.16(5) 2_655 2_655
C4 V C4 107.48(7) . 2_655
N Si C1 109.28(6) . .
N Si C13 106.49(6) . .
C1 Si C13 113.29(7) . .
N Si C14 109.75(6) . .
C1 Si C14 107.42(6) . .
C13 Si C14 110.60(7) . .
C15 N C17 114.07(11) . .
C15 N Si 126.53(9) . .
C17 N Si 119.38(9) . .
C2 C1 Si 117.72(10) . .
C2 C1 V 69.50(8) . .
Si C1 V 131.63(7) . .
C1 C2 C3 129.33(12) . .
C1 C2 V 73.77(8) . .
C3 C2 V 73.93(7) . .
C2 C3 C4 129.49(13) . .
C2 C3 V 69.19(7) . .
C4 C3 V 73.19(7) . .
C5 C4 C3 125.59(13) . .
C5 C4 C9 115.37(12) . .
C3 C4 C9 118.67(12) . .
C5 C4 V 67.74(8) . .
C3 C4 V 70.65(7) . .
C9 C4 V 134.50(9) . .
C4 C5 C6 118.10(13) . .
C4 C5 V 75.87(8) . .
C6 C5 V 135.25(10) . .
C5 C6 C7 111.58(12) . .
C6 C7 C8 109.22(12) . .
C6 C7 C10 111.05(12) . .
C8 C7 C10 87.56(11) . .
C7 C8 C9 86.22(10) . .
C4 C9 C8 109.42(12) . .
C4 C9 C10 109.22(12) . .
C8 C9 C10 86.84(10) . .
C12 C10 C11 108.84(12) . .
C12 C10 C7 118.43(13) . .
C11 C10 C7 111.21(12) . .
C12 C10 C9 119.74(12) . .
C11 C10 C9 112.08(13) . .
C7 C10 C9 84.82(10) . .
N C15 C16 113.83(14) . .
N C17 C18 113.95(13) . .

loop_
_geom_bond_atom_site_label_1
_geom_bond_atom_site_label_2
_geom_bond_distance
_geom_bond_site_symmetry_2
V' C5' 2.1999(14) 2_756
V' C5' 2.1999(14) .
V' C2' 2.2117(13) 2_756
V' C2' 2.2117(13) .
V' C1' 2.2647(14) 2_756
V' C1' 2.2647(14) .
V' C3' 2.2742(14) .
V' C3' 2.2742(14) 2_756
V' C4' 2.2967(14) .
V' C4' 2.2967(14) 2_756
Si' N' 1.7303(13) .
Si' C1' 1.8617(15) .
Si' C13' 1.8708(18) .
Si' C14' 1.8711(15) .
N' C17' 1.4645(19) .
N' C15' 1.4645(18) .
C1' C2' 1.414(2) .
C2' C3' 1.412(2) .
C3' C4' 1.4177(19) .
C4' C5' 1.414(2) .
C4' C9' 1.514(2) .
C5' C6' 1.523(2) .
C6' C7' 1.533(2) .
C7' C8' 1.548(2) .
C7' C10' 1.563(2) .
C8' C9' 1.546(2) .
C9' C10' 1.577(2) .
C10' C11' 1.522(2) .
C10' C12' 1.532(2) .
C15' C16' 1.512(3) .
C17' C18' 1.519(2) .
V C5 2.2004(14) .
V C5 2.2004(14) 2_655
V C2 2.2106(13) 2_655
V C2 2.2106(13) .
V C1 2.2660(14) 2_655
V C1 2.2660(14) .
V C3 2.2724(13) .
V C3 2.2724(13) 2_655
V C4 2.3056(13) .
V C4 2.3056(13) 2_655
Si N 1.7264(12) .
Si C1 1.8684(15) .
Si C13 1.8716(15) .
Si C14 1.8750(16) .
N C15 1.4586(16) .
N C17 1.4641(17) .
C1 C2 1.412(2) .
C2 C3 1.419(2) .
C3 C4 1.4210(19) .
C4 C5 1.411(2) .
C4 C9 1.522(2) .
C5 C6 1.5213(19) .
C6 C7 1.529(2) .
C7 C8 1.550(2) .
C7 C10 1.565(2) .
C8 C9 1.5546(19) .
C9 C10 1.5804(19) .
C10 C12 1.521(2) .
C10 C11 1.534(2) .
C15 C16 1.527(2) .
C17 C18 1.523(2) .

loop_
_geom_torsion_atom_site_label_1
_geom_torsion_atom_site_label_2
_geom_torsion_atom_site_label_3
_geom_torsion_atom_site_label_4
_geom_torsion
_geom_torsion_site_symmetry_1
C1' Si' N' C17' -58.52(13) .
C13' Si' N' C17' 59.22(14) .
C14' Si' N' C17' 179.67(12) .
C1' Si' N' C15' 142.56(13) .
C13' Si' N' C15' -99.71(14) .
C14' Si' N' C15' 20.75(16) .
N' Si' C1' C2' -37.62(12) .
C13' Si' C1' C2' -157.86(11) .
C14' Si' C1' C2' 80.17(12) .
N' Si' C1' V' -123.84(10) .
C13' Si' C1' V' 115.92(10) .
C14' Si' C1' V' -6.05(13) .
C5' V' C1' C2' -68.05(9) 2_756
C5' V' C1' C2' 90.93(9) .
C2' V' C1' C2' -175.33(4) 2_756
C1' V' C1' C2' -160.07(10) 2_756
C3' V' C1' C2' 24.14(8) .
C3' V' C1' C2' -146.57(16) 2_756
C4' V' C1' C2' 54.38(8) .
C4' V' C1' C2' -63.90(13) 2_756
C5' V' C1' Si' 39.58(12) 2_756
C5' V' C1' Si' -161.44(11) .
C2' V' C1' Si' -67.70(12) 2_756
C2' V' C1' Si' 107.63(13) .
C1' V' C1' Si' -52.44(8) 2_756
C3' V' C1' Si' 131.77(12) .
C3' V' C1' Si' -38.9(2) 2_756
C4' V' C1' Si' 162.01(10) .
C4' V' C1' Si' 43.72(16) 2_756
Si' C1' C2' C3' 178.32(12) .
V' C1' C2' C3' -52.39(14) .
Si' C1' C2' V' -129.29(9) .
C5' V' C2' C3' -101.05(9) 2_756
C5' V' C2' C3' 50.98(9) .
C2' V' C2' C3' 155.09(8) 2_756
C1' V' C2' C3' 166.36(8) 2_756
C1' V' C2' C3' 140.41(12) .
C3' V' C2' C3' -62.71(19) 2_756
C4' V' C2' C3' 20.91(8) .
C4' V' C2' C3' -75.98(9) 2_756
C5' V' C2' C1' 118.54(9) 2_756
C5' V' C2' C1' -89.43(9) .
C2' V' C2' C1' 14.67(7) 2_756
C1' V' C2' C1' 25.95(13) 2_756
C3' V' C2' C1' -140.41(12) .
C3' V' C2' C1' 156.88(12) 2_756
C4' V' C2' C1' -119.51(9) .
C4' V' C2' C1' 143.61(8) 2_756
C1' C2' C3' C4' 8.0(3) .
V' C2' C3' C4' -44.18(14) .
C1' C2' C3' V' 52.22(14) .
C5' V' C3' C2' 82.72(9) 2_756
C5' V' C3' C2' -123.45(9) .
C2' V' C3' C2' -165.17(10) 2_756
C1' V' C3' C2' -38.7(2) 2_756
C1' V' C3' C2' -24.23(8) .
C3' V' C3' C2' 152.32(9) 2_756
C4' V' C3' C2' -145.58(13) .
C4' V' C3' C2' 119.41(8) 2_756
C5' V' C3' C4' -131.70(9) 2_756
C5' V' C3' C4' 22.13(8) .
C2' V' C3' C4' -19.59(17) 2_756
C2' V' C3' C4' 145.58(13) .
C1' V' C3' C4' 106.88(18) 2_756
C1' V' C3' C4' 121.35(9) .
C3' V' C3' C4' -62.10(8) 2_756
C4' V' C3' C4' -95.01(11) 2_756
C2' C3' C4' C5' 0.6(2) .
V' C3' C4' C5' -42.42(13) .
C2' C3' C4' C9' 174.68(14) .
V' C3' C4' C9' 131.66(12) .
C2' C3' C4' V' 43.02(14) .
C5' V' C4' C5' -156.95(8) 2_756
C2' V' C4' C5' -45.27(10) 2_756
C2' V' C4' C5' 122.74(10) .
C1' V' C4' C5' -6.59(14) 2_756
C1' V' C4' C5' 91.30(9) .
C3' V' C4' C5' 143.92(13) .
C3' V' C4' C5' -82.44(9) 2_756
C4' V' C4' C5' -120.14(9) 2_756
C5' V' C4' C3' 59.13(10) 2_756
C5' V' C4' C3' -143.92(13) .
C2' V' C4' C3' 170.80(8) 2_756
C2' V' C4' C3' -21.19(8) .
C1' V' C4' C3' -150.51(10) 2_756
C1' V' C4' C3' -52.62(9) .
C3' V' C4' C3' 133.64(9) 2_756
C4' V' C4' C3' 95.94(9) 2_756
C5' V' C4' C9' -52.17(15) 2_756
C5' V' C4' C9' 104.79(17) .
C2' V' C4' C9' 59.51(15) 2_756
C2' V' C4' C9' -132.48(15) .
C1' V' C4' C9' 98.19(16) 2_756
C1' V' C4' C9' -163.92(14) .
C3' V' C4' C9' -111.29(17) .
C3' V' C4' C9' 22.35(15) 2_756
C4' V' C4' C9' -15.35(12) 2_756
C3' C4' C5' C6' 179.14(13) .
C9' C4' C5' C6' 4.92(19) .
V' C4' C5' C6' 135.65(13) .
C3' C4' C5' V' 43.49(13) .
C9' C4' C5' V' -130.72(12) .
C5' V' C5' C4' 45.46(8) 2_756
C2' V' C5' C4' 142.23(9) 2_756
C2' V' C5' C4' -51.79(9) .
C1' V' C5' C4' 176.04(8) 2_756
C1' V' C5' C4' -88.60(9) .
C3' V' C5' C4' -21.90(8) .
C3' V' C5' C4' 105.86(9) 2_756
C4' V' C5' C4' 75.06(12) 2_756
C5' V' C5' C6' -70.06(16) 2_756
C2' V' C5' C6' 26.70(17) 2_756
C2' V' C5' C6' -167.31(16) .
C1' V' C5' C6' 60.51(17) 2_756
C1' V' C5' C6' 155.87(16) .
C3' V' C5' C6' -137.42(17) .
C3' V' C5' C6' -9.67(17) 2_756
C4' V' C5' C6' -115.5(2) .
C4' V' C5' C6' -40.47(18) 2_756
C4' C5' C6' C7' -1.68(19) .
V' C5' C6' C7' 96.92(17) .
C5' C6' C7' C8' -48.17(16) .
C5' C6' C7' C10' 46.61(17) .
C6' C7' C8' C9' 83.32(13) .
C10' C7' C8' C9' -28.03(11) .
C5' C4' C9' C8' 41.58(17) .
C3' C4' C9' C8' -133.10(13) .
V' C4' C9' C8' -42.21(18) .
C5' C4' C9' C10' -51.99(16) .
C3' C4' C9' C10' 133.32(13) .
V' C4' C9' C10' -135.79(12) .
C7' C8' C9' C4' -79.93(13) .
C7' C8' C9' C10' 27.76(11) .
C6' C7' C10' C11' 38.72(19) .
C8' C7' C10' C11' 147.95(14) .
C6' C7' C10' C12' 166.44(13) .
C8' C7' C10' C12' -84.33(14) .
C6' C7' C10' C9' -81.74(13) .
C8' C7' C10' C9' 27.50(11) .
C4' C9' C10' C11' -37.85(19) .
C8' C9' C10' C11' -148.40(15) .
C4' C9' C10' C12' -165.74(13) .
C8' C9' C10' C12' 83.71(15) .
C4' C9' C10' C7' 83.02(13) .
C8' C9' C10' C7' -27.53(11) .
C17' N' C15' C16' -67.4(2) .
Si' N' C15' C16' 91.94(18) .
C15' N' C17' C18' -65.19(19) .
Si' N' C17' C18' 133.79(13) .
C1 Si N C15 125.19(13) .
C13 Si N C15 2.49(15) .
C14 Si N C15 -117.25(14) .
C1 Si N C17 -56.67(13) .
C13 Si N C17 -179.38(12) .
C14 Si N C17 60.88(13) .
N Si C1 C2 -35.41(12) .
C13 Si C1 C2 83.13(12) .
C14 Si C1 C2 -154.42(11) .
N Si C1 V -121.84(9) .
C13 Si C1 V -3.30(12) .
C14 Si C1 V 119.15(10) .
C5 V C1 C2 90.83(9) .
C5 V C1 C2 -69.09(9) 2_655
C2 V C1 C2 -175.45(3) 2_655
C1 V C1 C2 -161.09(10) 2_655
C3 V C1 C2 24.24(8) .
C3 V C1 C2 -144.72(15) 2_655
C4 V C1 C2 54.45(8) .
C4 V C1 C2 -65.85(12) 2_655
C5 V C1 Si -159.77(10) .
C5 V C1 Si 40.31(11) 2_655
C2 V C1 Si -66.05(11) 2_655
C2 V C1 Si 109.40(13) .
C1 V C1 Si -51.70(8) 2_655
C3 V C1 Si 133.63(11) .
C3 V C1 Si -35.3(2) 2_655
C4 V C1 Si 163.84(10) .
C4 V C1 Si 43.54(15) 2_655
Si C1 C2 C3 -179.53(11) .
V C1 C2 C3 -52.32(14) .
Si C1 C2 V -127.21(9) .
C5 V C2 C1 -89.69(9) .
C5 V C2 C1 117.20(9) 2_655
C2 V C2 C1 13.86(7) 2_655
C1 V C2 C1 24.42(13) 2_655
C3 V C2 C1 -140.43(12) .
C3 V C2 C1 154.31(12) 2_655
C4 V C2 C1 -119.57(9) .
C4 V C2 C1 141.81(8) 2_655
C5 V C2 C3 50.74(9) .
C5 V C2 C3 -102.37(9) 2_655
C2 V C2 C3 154.29(8) 2_655
C1 V C2 C3 164.85(8) 2_655
C1 V C2 C3 140.43(12) .
C3 V C2 C3 -65.27(18) 2_655
C4 V C2 C3 20.85(8) .
C4 V C2 C3 -77.76(9) 2_655
C1 C2 C3 C4 7.8(2) .
V C2 C3 C4 -44.43(14) .
C1 C2 C3 V 52.26(14) .
C5 V C3 C2 -123.70(9) .
C5 V C3 C2 81.57(9) 2_655
C2 V C3 C2 -164.06(10) 2_655
C1 V C3 C2 -41.7(2) 2_655
C1 V C3 C2 -24.15(8) .
C3 V C3 C2 151.52(9) 2_655
C4 V C3 C2 -145.64(13) .
C4 V C3 C2 118.17(8) 2_655
C5 V C3 C4 21.95(8) .
C5 V C3 C4 -132.78(9) 2_655
C2 V C3 C4 -18.42(17) 2_655
C2 V C3 C4 145.64(13) .
C1 V C3 C4 103.92(17) 2_655
C1 V C3 C4 121.49(9) .
C3 V C3 C4 -62.84(7) 2_655
C4 V C3 C4 -96.19(10) 2_655
C2 C3 C4 C5 1.3(2) .
V C3 C4 C5 -41.83(13) .
C2 C3 C4 C9 174.01(13) .
V C3 C4 C9 130.89(11) .
C2 C3 C4 V 43.13(13) .
C5 V C4 C5 -157.42(8) 2_655
C2 V C4 C5 -44.50(10) 2_655
C2 V C4 C5 122.89(9) .
C1 V C4 C5 -5.19(13) 2_655
C1 V C4 C5 91.55(9) .
C3 V C4 C5 144.12(13) .
C3 V C4 C5 -82.40(9) 2_655
C4 V C4 C5 -120.34(9) 2_655
C5 V C4 C3 -144.12(13) .
C5 V C4 C3 58.46(10) 2_655
C2 V C4 C3 171.38(8) 2_655
C2 V C4 C3 -21.23(8) .
C1 V C4 C3 -149.31(9) 2_655
C1 V C4 C3 -52.57(9) .
C3 V C4 C3 133.48(9) 2_655
C4 V C4 C3 95.54(8) 2_655
C5 V C4 C9 104.30(16) .
C5 V C4 C9 -53.12(15) 2_655
C2 V C4 C9 59.79(15) 2_655
C2 V C4 C9 -132.81(14) .
C1 V C4 C9 99.11(15) 2_655
C1 V C4 C9 -164.16(13) .
C3 V C4 C9 -111.58(16) .
C3 V C4 C9 21.90(14) 2_655
C4 V C4 C9 -16.05(11) 2_655
C3 C4 C5 C6 176.93(13) .
C9 C4 C5 C6 4.00(18) .
V C4 C5 C6 134.09(13) .
C3 C4 C5 V 42.84(13) .
C9 C4 C5 V -130.09(11) .
C5 V C5 C4 45.71(7) 2_655
C2 V C5 C4 142.81(9) 2_655
C2 V C5 C4 -51.77(9) .
C1 V C5 C4 176.82(8) 2_655
C1 V C5 C4 -88.51(9) .
C3 V C5 C4 -21.82(8) .
C3 V C5 C4 106.36(8) 2_655
C4 V C5 C4 75.71(11) 2_655
C5 V C5 C6 -70.14(14) 2_655
C2 V C5 C6 26.97(15) 2_655
C2 V C5 C6 -167.62(15) .
C1 V C5 C6 60.97(16) 2_655
C1 V C5 C6 155.64(15) .
C3 V C5 C6 -137.66(16) .
C3 V C5 C6 -9.49(16) 2_655
C4 V C5 C6 -115.85(18) .
C4 V C5 C6 -40.14(17) 2_655
C4 C5 C6 C7 -2.65(18) .
V C5 C6 C7 95.71(16) .
C5 C6 C7 C8 -46.60(15) .
C5 C6 C7 C10 48.32(16) .
C6 C7 C8 C9 82.84(12) .
C10 C7 C8 C9 -28.61(11) .
C5 C4 C9 C8 43.50(16) .
C3 C4 C9 C8 -129.95(13) .
V C4 C9 C8 -39.50(18) .
C5 C4 C9 C10 -49.99(15) .
C3 C4 C9 C10 136.56(12) .
V C4 C9 C10 -132.99(11) .
C7 C8 C9 C4 -80.95(12) .
C7 C8 C9 C10 28.33(11) .
C6 C7 C10 C12 39.64(17) .
C8 C7 C10 C12 149.31(13) .
C6 C7 C10 C11 166.80(12) .
C8 C7 C10 C11 -83.53(13) .
C6 C7 C10 C9 -81.51(13) .
C8 C7 C10 C9 28.16(11) .
C4 C9 C10 C12 -38.53(17) .
C8 C9 C10 C12 -148.00(14) .
C4 C9 C10 C11 -167.80(12) .
C8 C9 C10 C11 82.72(13) .
C4 C9 C10 C7 81.39(12) .
C8 C9 C10 C7 -28.08(11) .
C17 N C15 C16 80.04(16) .
Si N C15 C16 -101.74(15) .
C15 N C17 C18 80.01(16) .
Si N C17 C18 -98.35(13) .
